data_7013507
loop_
_publ_author_name
'Fan, Daming'
'Yang, Chang-Tong'
'Ranford, John D.'
'Vittal, Jagadese J.'

_publ_section_title
;
 Chemical and biological studies of gold(iii) complexes with
 uninegative bidentate N?N ligandsElectronic supplementary information
 (ESI) available: Least-squares planes and dihedral angles. See
 http://www.rsc.org/suppdata/dt/b3/b309310g/
;
_journal_issue 24
_journal_name_full 'Dalton Transactions'
_journal_page_first 4749
_journal_paper_doi 10.1039/b309310g
_journal_year 2003
_chemical_formula_sum 'C6 H6 Au2 Cl4 N4'
_chemical_formula_weight 669.88
_space_group_IT_number 14
_symmetry_cell_setting monoclinic
_symmetry_space_group_name_Hall '-P 2yn'
_symmetry_space_group_name_H-M 'P 1 21/n 1'
_atom_sites_solution_hydrogens geom
_atom_sites_solution_primary direct
_atom_sites_solution_secondary difmap
_audit_creation_method SHELXL-97
_cell_angle_alpha 90.00
_cell_angle_beta 90.185(1)
_cell_angle_gamma 90.00
_cell_formula_units_Z 4
_cell_length_a 9.7067(1)
_cell_length_b 11.3016(2)
_cell_length_c 11.9686(2)
_cell_measurement_reflns_used 5087
_cell_measurement_temperature 293(2)
_cell_measurement_theta_max 29.18
_cell_measurement_theta_min 2.48
_cell_volume 1312.96(3)
_computing_cell_refinement 'SAINT (Siemens, 1996)'
_computing_data_collection 'SMART (Siemens, 1996)'
_computing_data_reduction 'SAINT (Siemens, 1996)'
_computing_molecular_graphics 'SHELXTL (Siemens, 1996)'
_computing_publication_material 'SHELXTL (Siemens, 1996)'
_computing_structure_refinement 'SHELXTL (Siemens, 1996)'
_computing_structure_solution 'SHELXS-86 (Sheldrick, 1990)'
_diffrn_ambient_temperature 293(2)
_diffrn_measured_fraction_theta_full 0.896
_diffrn_measured_fraction_theta_max 0.896
_diffrn_measurement_device 'Siemens SMART CCD System'
_diffrn_measurement_method 'frames \w scans'
_diffrn_radiation_monochromator graphite
_diffrn_radiation_source 'fine-focus sealed tube'
_diffrn_radiation_type MoK\a
_diffrn_radiation_wavelength 0.71073
_diffrn_reflns_av_R_equivalents 0.0350
_diffrn_reflns_av_sigmaI/netI 0.0428
_diffrn_reflns_limit_h_max 13
_diffrn_reflns_limit_h_min -9
_diffrn_reflns_limit_k_max 12
_diffrn_reflns_limit_k_min -15
_diffrn_reflns_limit_l_max 16
_diffrn_reflns_limit_l_min -16
_diffrn_reflns_number 7989
_diffrn_reflns_theta_full 29.18
_diffrn_reflns_theta_max 29.18
_diffrn_reflns_theta_min 2.48
_exptl_absorpt_coefficient_mu 23.112
_exptl_absorpt_correction_T_max 0.1060
_exptl_absorpt_correction_T_min 0.0372
_exptl_absorpt_correction_type 'SADABS (Sheldrick, 1996)'
_exptl_crystal_colour 'golden yellow'
_exptl_crystal_density_diffrn 3.389
_exptl_crystal_density_meas ?
_exptl_crystal_density_method .
_exptl_crystal_description 'rectangular blocks'
_exptl_crystal_F_000 1184
_exptl_crystal_size_max 0.3
_exptl_crystal_size_mid 0.2
_exptl_crystal_size_min 0.13
_refine_diff_density_max 1.676
_refine_diff_density_min -1.502
_refine_diff_density_rms 0.248
_refine_ls_extinction_coef 0.00217(12)
_refine_ls_extinction_expression Fc^*^=kFc[1+0.001xFc^2^\l^3^/sin(2\q)]^-1/4^
_refine_ls_extinction_method SHELXL
_refine_ls_goodness_of_fit_ref 1.047
_refine_ls_hydrogen_treatment mixed
_refine_ls_matrix_type full
_refine_ls_number_parameters 146
_refine_ls_number_reflns 3190
_refine_ls_number_restraints 0
_refine_ls_restrained_S_all 1.047
_refine_ls_R_factor_all 0.0437
_refine_ls_R_factor_gt 0.0323
_refine_ls_shift/su_max 0.001
_refine_ls_shift/su_mean 0.000
_refine_ls_structure_factor_coef Fsqd
_refine_ls_weighting_details 'calc w=1/[\s^2^(Fo^2^)+(0.0378P)^2^+0.0000P] where P=(Fo^2^+2Fc^2^)/3'
_refine_ls_weighting_scheme calc
_refine_ls_wR_factor_gt 0.0754
_refine_ls_wR_factor_ref 0.0793
_reflns_number_gt 2631
_reflns_number_total 3190
_reflns_threshold_expression >2sigma(I)
_cod_data_source_file b309310g.txt
_cod_data_source_block jdr47
_cod_original_sg_symbol_H-M P2(1)/n
_cod_database_code 7013507

loop_
_symmetry_equiv_pos_as_xyz
'x, y, z'
'-x+1/2, y+1/2, -z+1/2'
'-x, -y, -z'
'x-1/2, -y-1/2, z-1/2'

loop_
_atom_site_label
_atom_site_type_symbol
_atom_site_fract_x
_atom_site_fract_y
_atom_site_fract_z
_atom_site_U_iso_or_equiv
_atom_site_adp_type
_atom_site_occupancy
_atom_site_symmetry_multiplicity
_atom_site_calc_flag
_atom_site_refinement_flags
_atom_site_disorder_assembly
_atom_site_disorder_group
Au1 Au 0.02028(3) 0.18270(2) 0.47741(2) 0.02826(10) Uani 1 1 d . . .
Au2 Au -0.26148(3) 0.19516(2) 0.66506(2) 0.03027(10) Uani 1 1 d . . .
Cl1 Cl 0.0048(2) 0.11531(18) 0.29816(17) 0.0471(5) Uani 1 1 d . . .
Cl2 Cl 0.2062(2) 0.06455(18) 0.50495(18) 0.0447(5) Uani 1 1 d . . .
Cl3 Cl -0.4719(2) 0.12608(19) 0.61073(17) 0.0455(5) Uani 1 1 d . . .
Cl4 Cl -0.2724(3) 0.09722(19) 0.83172(18) 0.0522(6) Uani 1 1 d . . .
N1 N -0.1440(7) 0.2898(5) 0.4533(5) 0.0350(14) Uani 1 1 d . . .
N2 N -0.2553(6) 0.2881(5) 0.5204(5) 0.0331(14) Uani 1 1 d . . .
N3 N -0.0724(7) 0.2586(6) 0.7031(5) 0.0383(15) Uani 1 1 d . . .
N4 N 0.0369(6) 0.2442(6) 0.6350(5) 0.0352(14) Uani 1 1 d . . .
C1 C -0.1656(9) 0.3728(7) 0.3728(7) 0.0427(19) Uani 1 1 d . . .
H1A H -0.1050 0.3922 0.3156 0.051 Uiso 1 1 calc R . .
C2 C -0.2951(10) 0.4241(7) 0.3908(8) 0.052(2) Uani 1 1 d . . .
H2A H -0.3370 0.4830 0.3484 0.062 Uiso 1 1 calc R . .
C3 C -0.3473(9) 0.3694(7) 0.4843(7) 0.044(2) Uani 1 1 d . . .
H3A H -0.4319 0.3857 0.5172 0.053 Uiso 1 1 calc R . .
C4 C -0.0284(10) 0.3226(7) 0.7940(7) 0.047(2) Uani 1 1 d . . .
H4A H -0.0829 0.3446 0.8543 0.056 Uiso 1 1 calc R . .
C5 C 0.1062(9) 0.3484(8) 0.7820(7) 0.047(2) Uani 1 1 d . . .
H5A H 0.1615 0.3910 0.8313 0.057 Uiso 1 1 calc R . .
C6 C 0.1443(9) 0.2997(7) 0.6836(8) 0.047(2) Uani 1 1 d . . .
H6A H 0.2324 0.3040 0.6536 0.056 Uiso 1 1 calc R . .

loop_
_atom_site_aniso_label
_atom_site_aniso_U_11
_atom_site_aniso_U_22
_atom_site_aniso_U_33
_atom_site_aniso_U_23
_atom_site_aniso_U_13
_atom_site_aniso_U_12
Au1 0.02430(16) 0.02783(16) 0.03266(16) -0.00078(10) 0.00377(11) -0.00149(11)
Au2 0.02744(17) 0.03204(17) 0.03136(16) -0.00015(10) 0.00458(11) 0.00104(11)
Cl1 0.0546(13) 0.0508(11) 0.0359(10) -0.0106(8) 0.0056(9) -0.0056(10)
Cl2 0.0312(10) 0.0445(11) 0.0584(12) 0.0063(9) 0.0048(9) 0.0076(9)
Cl3 0.0343(11) 0.0541(12) 0.0482(11) -0.0029(9) 0.0043(9) -0.0115(9)
Cl4 0.0574(14) 0.0556(13) 0.0437(12) 0.0170(9) 0.0083(10) 0.0043(11)
N1 0.038(4) 0.035(3) 0.032(3) 0.003(3) 0.008(3) 0.008(3)
N2 0.028(3) 0.034(3) 0.037(3) 0.008(3) 0.004(3) 0.007(3)
N3 0.039(4) 0.042(4) 0.033(3) -0.005(3) 0.004(3) 0.000(3)
N4 0.030(3) 0.045(4) 0.031(3) -0.002(3) 0.002(3) -0.007(3)
C1 0.043(5) 0.043(4) 0.043(5) 0.011(3) 0.004(4) -0.006(4)
C2 0.058(6) 0.033(4) 0.063(6) 0.012(4) -0.001(5) 0.015(4)
C3 0.037(5) 0.045(5) 0.051(5) -0.001(4) 0.004(4) 0.007(4)
C4 0.055(6) 0.052(5) 0.033(4) -0.004(3) 0.004(4) 0.012(4)
C5 0.039(5) 0.048(5) 0.054(5) -0.010(4) -0.010(4) -0.007(4)
C6 0.036(5) 0.053(5) 0.052(5) 0.001(4) -0.009(4) -0.007(4)

loop_
_atom_type_symbol
_atom_type_description
_atom_type_scat_dispersion_real
_atom_type_scat_dispersion_imag
_atom_type_scat_source
C C 0.0033 0.0016 'International Tables Vol C Tables 4.2.6.8 and 6.1.1.4'
H H 0.0000 0.0000 'International Tables Vol C Tables 4.2.6.8 and 6.1.1.4'
N N 0.0061 0.0033 'International Tables Vol C Tables 4.2.6.8 and 6.1.1.4'
Cl Cl 0.1484 0.1585 'International Tables Vol C Tables 4.2.6.8 and 6.1.1.4'
Au Au -2.0133 8.8022 'International Tables Vol C Tables 4.2.6.8 and 6.1.1.4'

loop_
_geom_angle_atom_site_label_1
_geom_angle_atom_site_label_2
_geom_angle_atom_site_label_3
_geom_angle
_geom_angle_site_symmetry_1
_geom_angle_site_symmetry_3
_geom_angle_publ_flag
N4 Au1 N1 89.3(3) . . ?
N4 Au1 Cl2 90.32(19) . . ?
N1 Au1 Cl2 179.29(19) . . ?
N4 Au1 Cl1 178.93(18) . . ?
N1 Au1 Cl1 90.92(19) . . ?
Cl2 Au1 Cl1 89.43(8) . . ?
N3 Au2 N2 88.8(3) . . ?
N3 Au2 Cl3 176.42(18) . . ?
N2 Au2 Cl3 87.86(19) . . ?
N3 Au2 Cl4 91.14(19) . . ?
N2 Au2 Cl4 177.59(18) . . ?
Cl3 Au2 Cl4 92.24(8) . . ?
N2 N1 C1 108.0(6) . . ?
N2 N1 Au1 122.6(4) . . ?
C1 N1 Au1 129.3(5) . . ?
N1 N2 C3 109.3(6) . . ?
N1 N2 Au2 122.9(5) . . ?
C3 N2 Au2 127.1(5) . . ?
N4 N3 C4 107.4(7) . . ?
N4 N3 Au2 122.4(5) . . ?
C4 N3 Au2 130.2(6) . . ?
C6 N4 N3 107.0(6) . . ?
C6 N4 Au1 128.6(6) . . ?
N3 N4 Au1 123.0(5) . . ?
N1 C1 C2 108.2(7) . . ?
C3 C2 C1 105.8(7) . . ?
N2 C3 C2 108.7(7) . . ?
C5 C4 N3 109.2(7) . . ?
C4 C5 C6 105.8(8) . . ?
N4 C6 C5 110.6(8) . . ?

loop_
_geom_bond_atom_site_label_1
_geom_bond_atom_site_label_2
_geom_bond_distance
_geom_bond_site_symmetry_2
_geom_bond_publ_flag
Au1 N4 2.016(6) . ?
Au1 N1 2.022(6) . ?
Au1 Cl2 2.268(2) . ?
Au1 Cl1 2.2810(19) . ?
Au2 N3 2.021(7) . ?
Au2 N2 2.026(6) . ?
Au2 Cl3 2.280(2) . ?
Au2 Cl4 2.284(2) . ?
N1 N2 1.348(8) . ?
N1 C1 1.361(9) . ?
N2 C3 1.352(10) . ?
N3 N4 1.350(8) . ?
N3 C4 1.373(10) . ?
N4 C6 1.347(10) . ?
C1 C2 1.401(12) . ?
C2 C3 1.377(11) . ?
C4 C5 1.347(12) . ?
C5 C6 1.353(12) . ?

loop_
_geom_torsion_atom_site_label_1
_geom_torsion_atom_site_label_2
_geom_torsion_atom_site_label_3
_geom_torsion_atom_site_label_4
_geom_torsion
_geom_torsion_site_symmetry_1
_geom_torsion_site_symmetry_2
_geom_torsion_site_symmetry_3
_geom_torsion_site_symmetry_4
_geom_torsion_publ_flag
N4 Au1 N1 N2 -54.9(6) . . . . ?
Cl2 Au1 N1 N2 -114(14) . . . . ?
Cl1 Au1 N1 N2 126.1(6) . . . . ?
N4 Au1 N1 C1 125.0(7) . . . . ?
Cl2 Au1 N1 C1 66(15) . . . . ?
Cl1 Au1 N1 C1 -53.9(7) . . . . ?
C1 N1 N2 C3 -0.4(9) . . . . ?
Au1 N1 N2 C3 179.5(5) . . . . ?
C1 N1 N2 Au2 -171.3(5) . . . . ?
Au1 N1 N2 Au2 8.6(8) . . . . ?
N3 Au2 N2 N1 45.5(6) . . . . ?
Cl3 Au2 N2 N1 -133.2(5) . . . . ?
Cl4 Au2 N2 N1 134(4) . . . . ?
N3 Au2 N2 C3 -123.7(7) . . . . ?
Cl3 Au2 N2 C3 57.6(7) . . . . ?
Cl4 Au2 N2 C3 -35(5) . . . . ?
N2 Au2 N3 N4 -56.4(6) . . . . ?
Cl3 Au2 N3 N4 -35(4) . . . . ?
Cl4 Au2 N3 N4 126.0(6) . . . . ?
N2 Au2 N3 C4 122.3(7) . . . . ?
Cl3 Au2 N3 C4 144(3) . . . . ?
Cl4 Au2 N3 C4 -55.3(7) . . . . ?
C4 N3 N4 C6 -0.7(8) . . . . ?
Au2 N3 N4 C6 178.2(5) . . . . ?
C4 N3 N4 Au1 -168.4(5) . . . . ?
Au2 N3 N4 Au1 10.5(8) . . . . ?
N1 Au1 N4 C6 -120.7(7) . . . . ?
Cl2 Au1 N4 C6 58.7(7) . . . . ?
Cl1 Au1 N4 C6 -18(11) . . . . ?
N1 Au1 N4 N3 44.2(6) . . . . ?
Cl2 Au1 N4 N3 -136.4(6) . . . . ?
Cl1 Au1 N4 N3 147(10) . . . . ?
N2 N1 C1 C2 -0.1(9) . . . . ?
Au1 N1 C1 C2 180.0(6) . . . . ?
N1 C1 C2 C3 0.5(10) . . . . ?
N1 N2 C3 C2 0.7(9) . . . . ?
Au2 N2 C3 C2 171.1(6) . . . . ?
C1 C2 C3 N2 -0.8(10) . . . . ?
N4 N3 C4 C5 0.6(9) . . . . ?
Au2 N3 C4 C5 -178.2(6) . . . . ?
N3 C4 C5 C6 -0.2(10) . . . . ?
N3 N4 C6 C5 0.6(9) . . . . ?
Au1 N4 C6 C5 167.4(6) . . . . ?
C4 C5 C6 N4 -0.3(10) . . . . ?
